data_7029923
loop_
_publ_author_name
'Langley, Stuart K.'
'Helliwell, Madeleine'
'Teat, Simon J.'
'Winpenny, Richard E. P.'

_publ_section_title
;
 Synthesis and characterisation of cobalt(II) phosphonate cage complexes
 utilizing carboxylates and pyridonates as co-ligands.
;
_journal_issue 41
_journal_name_full 'Dalton transactions (Cambridge, England : 2003)'
_journal_page_first 12807
_journal_page_last 12817
_journal_paper_doi 10.1039/c2dt31612a
_journal_volume 41
_journal_year 2012
_chemical_formula_sum 'C114 H86 Cl12 Co10 N12 O30 P2'
_chemical_formula_weight 3180.69
_chemical_name_systematic
;
?
;
_space_group_IT_number 2
_symmetry_cell_setting triclinic
_symmetry_space_group_name_Hall '-P 1'
_symmetry_space_group_name_H-M 'P -1'
_atom_sites_solution_hydrogens geom
_atom_sites_solution_primary direct
_atom_sites_solution_secondary difmap
_audit_creation_date '9 November 2005'
_audit_creation_method SHELXL-97
_cell_angle_alpha 73.574(2)
_cell_angle_beta 89.632(2)
_cell_angle_gamma 72.328(2)
_cell_formula_units_Z 1
_cell_length_a 14.345(2)
_cell_length_b 14.833(2)
_cell_length_c 15.489(3)
_cell_measurement_reflns_used 7656
_cell_measurement_temperature 100(2)
_cell_measurement_theta_max 26.404
_cell_measurement_theta_min 2.322
_cell_volume 3000.7(8)
_computing_cell_refinement 'Bruker SMART'
_computing_data_collection 'Bruker SMART'
_computing_data_reduction 'Bruker SAINT'
_computing_molecular_graphics 'Bruker SHELXTL'
_computing_publication_material 'Bruker SHELXTL'
_computing_structure_refinement 'SHELXL-97 (Sheldrick, 1997)'
_computing_structure_solution 'SHELXS-97 (Sheldrick, 1990)'
_diffrn_ambient_temperature 100(2)
_diffrn_measured_fraction_theta_full 0.975
_diffrn_measured_fraction_theta_max 0.975
_diffrn_measurement_device_type 'CCD area detector'
_diffrn_measurement_method 'phi and omega scans'
_diffrn_radiation_monochromator graphite
_diffrn_radiation_source 'fine-focus sealed tube'
_diffrn_radiation_type MoK\a
_diffrn_radiation_wavelength 0.71073
_diffrn_reflns_av_R_equivalents 0.0329
_diffrn_reflns_av_sigmaI/netI 0.0553
_diffrn_reflns_limit_h_max 17
_diffrn_reflns_limit_h_min -17
_diffrn_reflns_limit_k_max 18
_diffrn_reflns_limit_k_min -18
_diffrn_reflns_limit_l_max 19
_diffrn_reflns_limit_l_min -19
_diffrn_reflns_number 23601
_diffrn_reflns_theta_full 26.41
_diffrn_reflns_theta_max 26.41
_diffrn_reflns_theta_min 1.50
_exptl_absorpt_coefficient_mu 1.721
_exptl_absorpt_correction_T_max 0.842
_exptl_absorpt_correction_T_min 0.507
_exptl_absorpt_correction_type multi-scan
_exptl_absorpt_process_details SADABS
_exptl_crystal_colour purple
_exptl_crystal_density_diffrn 1.762
_exptl_crystal_density_method 'not measured'
_exptl_crystal_description plate
_exptl_crystal_F_000 1602
_exptl_crystal_size_max 0.40
_exptl_crystal_size_mid 0.40
_exptl_crystal_size_min 0.10
_refine_diff_density_max 1.440
_refine_diff_density_min -0.572
_refine_diff_density_rms 0.125
_refine_ls_extinction_method none
_refine_ls_goodness_of_fit_ref 1.159
_refine_ls_hydrogen_treatment constr
_refine_ls_matrix_type full
_refine_ls_number_parameters 812
_refine_ls_number_reflns 12033
_refine_ls_number_restraints 0
_refine_ls_restrained_S_all 1.159
_refine_ls_R_factor_all 0.0915
_refine_ls_R_factor_gt 0.0577
_refine_ls_shift/su_max 0.000
_refine_ls_shift/su_mean 0.000
_refine_ls_structure_factor_coef Fsqd
_refine_ls_weighting_details 'calc w=1/[\s^2^(Fo^2^)+(0.0957P)^2^+0.0000P] where P=(Fo^2^+2Fc^2^)/3'
_refine_ls_weighting_scheme calc
_refine_ls_wR_factor_gt 0.1583
_refine_ls_wR_factor_ref 0.1768
_reflns_number_gt 8128
_reflns_number_total 12033
_reflns_threshold_expression >2sigma(I)
_cod_data_source_file c2dt31612a.txt
_cod_data_source_block global6
_cod_depositor_comments
;
The following automatic conversions were performed:

'_symmetry_cell_setting' value 'Triclinic' changed to 'triclinic'
according to
/usr/data/users/saulius/automatic-downloads/retrospective/RSC/lib/dictionaries/cif_core.dic
dictionary named 'cif_core.dic' version 2.4.2 from 2011-04-26.

Automatic conversion script
Id: cif_fix_values 2281 2013-09-26 08:29:07Z andrius 
;
_cod_original_cell_volume 3000.6(8)
_cod_original_sg_symbol_H-M P-1
_cod_database_code 7029923

loop_
_symmetry_equiv_pos_as_xyz
'x, y, z'
'-x, -y, -z'

loop_
_atom_site_label
_atom_site_type_symbol
_atom_site_fract_x
_atom_site_fract_y
_atom_site_fract_z
_atom_site_U_iso_or_equiv
_atom_site_adp_type
_atom_site_occupancy
_atom_site_symmetry_multiplicity
_atom_site_calc_flag
_atom_site_refinement_flags
Co1 Co 0.24092(5) 0.78076(6) 0.34279(5) 0.03475(19) Uani 1 1 d .
Co2 Co 0.36427(5) 0.58398(5) 0.55933(4) 0.03240(19) Uani 1 1 d .
Co3 Co 0.23695(5) 0.51845(5) 0.43253(4) 0.03296(19) Uani 1 1 d .
Co4 Co 0.36931(5) 0.38425(5) 0.70234(4) 0.03159(19) Uani 1 1 d .
Co5 Co 0.56603(5) 0.19338(5) 0.72937(5) 0.0354(2) Uani 1 1 d .
Cl1 Cl 0.22183(11) 0.36396(11) 0.27635(9) 0.0453(4) Uani 1 1 d .
Cl2 Cl -0.01194(13) 0.98306(14) 0.31654(12) 0.0674(5) Uani 1 1 d .
Cl3 Cl 0.54168(15) 0.81579(14) 0.61842(12) 0.0685(5) Uani 1 1 d .
Cl4 Cl -0.03137(10) 0.64757(11) 0.40040(9) 0.0436(4) Uani 1 1 d .
Cl5 Cl 0.56290(14) -0.06180(13) 0.80899(13) 0.0714(6) Uani 1 1 d .
Cl6 Cl 0.13165(10) 0.29778(12) 0.80614(9) 0.0461(4) Uani 1 1 d .
P1 P 0.57758(10) 0.41886(10) 0.64914(8) 0.0313(3) Uani 1 1 d .
O1 O 0.1782(3) 0.6742(3) 0.3381(2) 0.0364(9) Uani 1 1 d .
O2 O 0.2603(3) 0.7116(3) 0.4884(2) 0.0370(9) Uani 1 1 d .
O3 O 0.3343(3) 0.8612(3) 0.3525(3) 0.0429(9) Uani 1 1 d .
O4 O 0.2714(2) 0.4873(3) 0.5947(2) 0.0325(8) Uani 1 1 d .
O5 O 0.3964(3) 0.2784(3) 0.6318(2) 0.0360(9) Uani 1 1 d .
O6 O 0.4742(3) 0.2770(3) 0.8011(2) 0.0362(9) Uani 1 1 d .
O7 O 0.1982(3) 0.8652(3) 0.2125(2) 0.0431(10) Uani 1 1 d .
O8 O 0.6599(3) 0.1137(3) 0.8396(2) 0.0436(10) Uani 1 1 d .
O9 O 0.3460(3) 0.6202(3) 0.6774(2) 0.0387(9) Uani 1 1 d .
O10 O 0.3464(3) 0.4775(3) 0.7789(2) 0.0347(8) Uani 1 1 d .
O11 O 0.4684(3) 0.4447(3) 0.6194(2) 0.0340(8) Uani 1 1 d .
O12 O 0.3755(2) 0.6923(3) 0.3110(2) 0.0347(8) Uani 1 1 d .
O13 O 0.3686(2) 0.5418(3) 0.4323(2) 0.0326(8) Uani 1 1 d .
O14 O 0.4753(3) 0.6474(3) 0.5264(2) 0.0382(9) Uani 1 1 d .
O15 O 0.2864(3) 0.3664(3) 0.4766(2) 0.0398(9) Uani 1 1 d .
N1 N 0.1873(3) 0.5382(3) 0.3000(3) 0.0358(10) Uani 1 1 d .
N2 N 0.1292(4) 0.8380(3) 0.4202(3) 0.0420(11) Uani 1 1 d .
N3 N 0.4240(4) 0.8479(4) 0.4773(3) 0.0452(12) Uani 1 1 d .
N4 N 0.1252(3) 0.5587(3) 0.5139(3) 0.0345(10) Uani 1 1 d .
N5 N 0.4646(3) 0.1194(3) 0.7148(3) 0.0395(11) Uani 1 1 d .
N6 N 0.3180(3) 0.2826(3) 0.8143(3) 0.0368(11) Uani 1 1 d .
C1 C 0.1635(4) 0.6394(4) 0.2736(3) 0.0374(13) Uani 1 1 d .
C2 C 0.1276(4) 0.6948(5) 0.1836(3) 0.0425(14) Uani 1 1 d .
H2 H 0.1096 0.7636 0.1653 0.051 Uiso 1 1 calc R
C3 C 0.1200(4) 0.6432(5) 0.1236(4) 0.0461(15) Uani 1 1 d .
H3 H 0.0964 0.6777 0.0638 0.055 Uiso 1 1 calc R
C4 C 0.1468(4) 0.5420(5) 0.1512(4) 0.0430(14) Uani 1 1 d .
H4 H 0.1419 0.5077 0.1105 0.052 Uiso 1 1 calc R
C5 C 0.1806(4) 0.4925(4) 0.2387(3) 0.0381(13) Uani 1 1 d .
C6 C 0.1748(4) 0.7706(4) 0.4999(4) 0.0418(14) Uani 1 1 d .
C7 C 0.1302(5) 0.7688(5) 0.5811(4) 0.0536(17) Uani 1 1 d .
H7 H 0.1628 0.7264 0.6362 0.064 Uiso 1 1 calc R
C8 C 0.0362(6) 0.8324(5) 0.5760(5) 0.066(2) Uani 1 1 d .
H8 H 0.0049 0.8318 0.6288 0.079 Uiso 1 1 calc R
C9 C -0.0137(5) 0.8979(5) 0.4940(5) 0.065(2) Uani 1 1 d .
H9 H -0.0783 0.9384 0.4903 0.078 Uiso 1 1 calc R
C10 C 0.0387(5) 0.8984(5) 0.4194(4) 0.0511(16) Uani 1 1 d .
C11 C 0.3470(4) 0.9002(5) 0.4144(4) 0.0437(14) Uani 1 1 d .
C12 C 0.2857(5) 0.9929(6) 0.4167(5) 0.0608(18) Uani 1 1 d .
H12 H 0.2302 1.0269 0.3762 0.073 Uiso 1 1 calc R
C13 C 0.3097(6) 1.0316(6) 0.4800(6) 0.077(2) Uani 1 1 d .
H13 H 0.2706 1.0939 0.4814 0.092 Uiso 1 1 calc R
C14 C 0.3906(6) 0.9812(6) 0.5423(5) 0.068(2) Uani 1 1 d .
H14A H 0.4085 1.0080 0.5845 0.082 Uiso 1 1 calc R
C15 C 0.4419(5) 0.8894(5) 0.5373(4) 0.0545(17) Uani 1 1 d .
C16 C 0.0289(4) 0.6021(4) 0.5074(3) 0.0367(13) Uani 1 1 d .
C17 C -0.0253(4) 0.6100(4) 0.5806(4) 0.0429(14) Uani 1 1 d .
H17 H -0.0929 0.6403 0.5738 0.052 Uiso 1 1 calc R
C18 C 0.0277(4) 0.5697(4) 0.6652(4) 0.0423(14) Uani 1 1 d .
H18 H -0.0056 0.5709 0.7168 0.051 Uiso 1 1 calc R
C19 C 0.1274(4) 0.5284(4) 0.6740(3) 0.0389(13) Uani 1 1 d .
H19 H 0.1623 0.5036 0.7305 0.047 Uiso 1 1 calc R
C20 C 0.1756(4) 0.5242(4) 0.5965(3) 0.0338(12) Uani 1 1 d .
C21 C 0.3845(4) 0.1922(4) 0.6676(3) 0.0364(13) Uani 1 1 d .
C22 C 0.2948(4) 0.1753(5) 0.6598(4) 0.0451(14) Uani 1 1 d .
H22 H 0.2410 0.2249 0.6250 0.054 Uiso 1 1 calc R
C23 C 0.2877(5) 0.0827(5) 0.7053(4) 0.0546(17) Uani 1 1 d .
H23 H 0.2279 0.0708 0.7033 0.065 Uiso 1 1 calc R
C24 C 0.3697(5) 0.0078(5) 0.7537(4) 0.0573(18) Uani 1 1 d .
H24 H 0.3662 -0.0547 0.7841 0.069 Uiso 1 1 calc R
C25 C 0.4560(5) 0.0294(5) 0.7551(4) 0.0520(16) Uani 1 1 d .
C26 C 0.4128(4) 0.2388(4) 0.8496(3) 0.0370(13) Uani 1 1 d .
C27 C 0.4402(4) 0.1578(5) 0.9273(4) 0.0466(15) Uani 1 1 d .
H27 H 0.5049 0.1307 0.9525 0.056 Uiso 1 1 calc R
C28 C 0.3688(5) 0.1198(5) 0.9651(4) 0.0525(17) Uani 1 1 d .
H28 H 0.3856 0.0641 1.0154 0.063 Uiso 1 1 calc R
C29 C 0.2740(5) 0.1622(5) 0.9303(4) 0.0503(16) Uani 1 1 d .
H29 H 0.2254 0.1369 0.9568 0.060 Uiso 1 1 calc R
C30 C 0.2512(4) 0.2433(5) 0.8554(4) 0.0430(14) Uani 1 1 d .
C31 C 0.2500(4) 0.8965(4) 0.1519(4) 0.0411(14) Uani 1 1 d .
C32 C 0.1986(5) 0.9493(5) 0.0580(4) 0.0520(17) Uani 1 1 d .
C33 C 0.2311(6) 0.9045(6) -0.0079(5) 0.065(2) Uani 1 1 d .
H33 H 0.2846 0.8469 0.0048 0.078 Uiso 1 1 calc R
C34 C 0.1818(8) 0.9478(8) -0.0951(5) 0.088(3) Uani 1 1 d .
H34 H 0.2021 0.9186 -0.1407 0.105 Uiso 1 1 calc R
C35 C 0.1040(8) 1.0327(8) -0.1125(6) 0.095(3) Uani 1 1 d .
H35 H 0.0713 1.0607 -0.1701 0.113 Uiso 1 1 calc R
C36 C 0.0725(6) 1.0784(7) -0.0450(6) 0.082(3) Uani 1 1 d .
H36 H 0.0194 1.1363 -0.0578 0.099 Uiso 1 1 calc R
C37 C 0.1204(5) 1.0373(5) 0.0395(5) 0.060(2) Uani 1 1 d .
C38 C 0.0928(6) 1.1000(6) 0.1009(5) 0.067(2) Uani 1 1 d .
C39 C 0.1610(7) 1.1126(6) 0.1527(6) 0.082(3) Uani 1 1 d .
H39 H 0.2268 1.0766 0.1540 0.099 Uiso 1 1 calc R
C40 C 0.1340(10) 1.1793(7) 0.2046(7) 0.102(3) Uani 1 1 d .
H40 H 0.1797 1.1885 0.2409 0.122 Uiso 1 1 calc R
C41 C 0.0326(14) 1.2312(8) 0.1977(10) 0.135(6) Uani 1 1 d .
H41 H 0.0125 1.2800 0.2267 0.162 Uiso 1 1 calc R
C42 C -0.0366(12) 1.2149(10) 0.1521(11) 0.135(5) Uani 1 1 d .
H42 H -0.1032 1.2446 0.1551 0.162 Uiso 1 1 calc R
C43 C -0.0046(8) 1.1541(8) 0.1026(8) 0.106(4) Uani 1 1 d .
H43 H -0.0513 1.1470 0.0659 0.127 Uiso 1 1 calc R
C44 C 0.3475(4) 0.5657(4) 0.7583(3) 0.0373(13) Uani 1 1 d .
C45 C 0.3588(4) 0.6069(4) 0.8338(4) 0.0391(13) Uani 1 1 d .
C46 C 0.4061(5) 0.6787(4) 0.8181(4) 0.0465(15) Uani 1 1 d .
H46 H 0.4202 0.7059 0.7596 0.056 Uiso 1 1 calc R
C47 C 0.4327(5) 0.7109(5) 0.8870(4) 0.0562(17) Uani 1 1 d .
H47 H 0.4629 0.7599 0.8748 0.067 Uiso 1 1 calc R
C48 C 0.4136(5) 0.6688(5) 0.9748(4) 0.0537(16) Uani 1 1 d .
H48 H 0.4348 0.6860 1.0227 0.064 Uiso 1 1 calc R
C49 C 0.3629(5) 0.6010(5) 0.9900(4) 0.0529(16) Uani 1 1 d .
H49 H 0.3475 0.5758 1.0485 0.063 Uiso 1 1 calc R
C50 C 0.3338(4) 0.5688(4) 0.9220(4) 0.0420(14) Uani 1 1 d .
C51 C 0.2739(4) 0.5008(5) 0.9450(4) 0.0420(14) Uani 1 1 d .
C52 C 0.1794(4) 0.5267(5) 0.9053(4) 0.0476(15) Uani 1 1 d .
H52 H 0.1549 0.5860 0.8593 0.057 Uiso 1 1 calc R
C53 C 0.1207(5) 0.4669(6) 0.9321(4) 0.0585(18) Uani 1 1 d .
H53 H 0.0572 0.4863 0.9053 0.070 Uiso 1 1 calc R
C54 C 0.1574(6) 0.3783(6) 0.9990(4) 0.0597(19) Uani 1 1 d .
H54 H 0.1182 0.3378 1.0172 0.072 Uiso 1 1 calc R
C55 C 0.2489(6) 0.3496(5) 1.0384(4) 0.0610(18) Uani 1 1 d .
H55 H 0.2727 0.2892 1.0831 0.073 Uiso 1 1 calc R
C56 C 0.3088(5) 0.4100(5) 1.0126(4) 0.0521(16) Uani 1 1 d .
H56 H 0.3720 0.3898 1.0405 0.063 Uiso 1 1 calc R
C57 C 0.5836(4) 0.4773(5) 0.7338(3) 0.0394(13) Uani 1 1 d .
H57A H 0.5404 0.4613 0.7790 0.059 Uiso 1 1 calc R
H57B H 0.5639 0.5477 0.7068 0.059 Uiso 1 1 calc R
H57C H 0.6496 0.4544 0.7611 0.059 Uiso 1 1 calc R

loop_
_atom_site_aniso_label
_atom_site_aniso_U_11
_atom_site_aniso_U_22
_atom_site_aniso_U_33
_atom_site_aniso_U_23
_atom_site_aniso_U_13
_atom_site_aniso_U_12
Co1 0.0330(4) 0.0401(4) 0.0268(4) 0.0054(3) 0.0018(3) -0.0194(3)
Co2 0.0354(4) 0.0383(4) 0.0210(3) 0.0054(3) 0.0018(3) -0.0212(3)
Co3 0.0342(4) 0.0415(4) 0.0227(3) 0.0032(3) 0.0039(3) -0.0228(3)
Co4 0.0330(4) 0.0375(4) 0.0211(3) 0.0052(3) 0.0038(3) -0.0192(3)
Co5 0.0347(4) 0.0384(4) 0.0285(4) 0.0068(3) 0.0026(3) -0.0206(3)
Cl1 0.0537(9) 0.0516(9) 0.0350(7) -0.0079(6) 0.0077(6) -0.0272(7)
Cl2 0.0593(10) 0.0679(12) 0.0488(9) 0.0030(8) 0.0021(8) -0.0012(9)
Cl3 0.0856(13) 0.0703(12) 0.0499(9) -0.0025(8) -0.0130(9) -0.0388(10)
Cl4 0.0343(7) 0.0590(9) 0.0299(6) 0.0053(6) -0.0013(5) -0.0208(7)
Cl5 0.0727(12) 0.0500(10) 0.0773(12) 0.0152(9) -0.0272(10) -0.0297(9)
Cl6 0.0380(7) 0.0563(9) 0.0385(7) 0.0047(6) 0.0050(6) -0.0242(7)
P1 0.0317(7) 0.0393(8) 0.0199(6) 0.0051(5) 0.0029(5) -0.0198(6)
O1 0.039(2) 0.045(2) 0.0254(18) 0.0015(16) 0.0013(15) -0.0237(18)
O2 0.040(2) 0.039(2) 0.0273(18) 0.0059(16) 0.0018(16) -0.0193(18)
O3 0.049(2) 0.046(2) 0.039(2) -0.0066(18) 0.0075(18) -0.029(2)
O4 0.0335(19) 0.040(2) 0.0229(17) 0.0023(15) 0.0036(14) -0.0212(16)
O5 0.046(2) 0.038(2) 0.0252(17) 0.0007(16) 0.0075(16) -0.0245(18)
O6 0.037(2) 0.043(2) 0.0227(17) 0.0068(16) 0.0007(15) -0.0199(17)
O7 0.036(2) 0.051(2) 0.033(2) 0.0106(17) 0.0003(16) -0.0226(18)
O8 0.035(2) 0.050(2) 0.034(2) 0.0137(17) -0.0001(16) -0.0213(18)
O9 0.049(2) 0.041(2) 0.0238(18) 0.0038(16) 0.0064(16) -0.0227(18)
O10 0.040(2) 0.042(2) 0.0223(17) -0.0002(15) 0.0058(15) -0.0222(17)
O11 0.037(2) 0.039(2) 0.0227(17) 0.0074(15) 0.0038(14) -0.0227(17)
O12 0.0333(19) 0.038(2) 0.0276(18) 0.0069(15) 0.0031(15) -0.0195(16)
O13 0.0345(19) 0.038(2) 0.0206(16) 0.0063(15) 0.0041(14) -0.0182(16)
O14 0.044(2) 0.047(2) 0.0239(17) 0.0033(16) 0.0016(15) -0.0285(19)
O15 0.049(2) 0.041(2) 0.0299(19) 0.0021(16) 0.0034(17) -0.0270(19)
N1 0.034(2) 0.047(3) 0.028(2) -0.002(2) 0.0064(18) -0.023(2)
N2 0.047(3) 0.038(3) 0.035(2) 0.002(2) 0.005(2) -0.018(2)
N3 0.054(3) 0.046(3) 0.038(3) -0.004(2) 0.008(2) -0.029(3)
N4 0.036(2) 0.043(3) 0.023(2) 0.0031(19) 0.0042(18) -0.022(2)
N5 0.042(3) 0.039(3) 0.035(2) 0.003(2) 0.001(2) -0.022(2)
N6 0.040(3) 0.043(3) 0.024(2) 0.0048(19) 0.0070(19) -0.023(2)
C1 0.032(3) 0.052(4) 0.028(3) 0.001(2) 0.004(2) -0.024(3)
C2 0.042(3) 0.049(4) 0.028(3) 0.008(2) -0.002(2) -0.019(3)
C3 0.042(3) 0.059(4) 0.029(3) -0.002(3) -0.004(2) -0.015(3)
C4 0.042(3) 0.060(4) 0.029(3) -0.006(3) 0.007(2) -0.026(3)
C5 0.035(3) 0.049(3) 0.031(3) -0.002(2) 0.006(2) -0.023(3)
C6 0.049(3) 0.038(3) 0.038(3) 0.000(3) 0.008(3) -0.023(3)
C7 0.074(5) 0.051(4) 0.036(3) -0.003(3) 0.016(3) -0.030(4)
C8 0.083(5) 0.058(5) 0.056(4) -0.009(4) 0.035(4) -0.028(4)
C9 0.060(4) 0.060(5) 0.062(4) -0.005(4) 0.018(4) -0.014(4)
C10 0.052(4) 0.051(4) 0.040(3) 0.002(3) 0.009(3) -0.016(3)
C11 0.045(3) 0.052(4) 0.033(3) 0.004(3) 0.007(3) -0.029(3)
C12 0.056(4) 0.065(5) 0.072(5) -0.027(4) 0.013(4) -0.027(4)
C13 0.071(5) 0.074(6) 0.094(6) -0.043(5) 0.006(5) -0.018(4)
C14 0.068(5) 0.075(6) 0.072(5) -0.033(4) -0.002(4) -0.027(4)
C15 0.060(4) 0.056(4) 0.047(4) -0.003(3) 0.000(3) -0.030(4)
C16 0.038(3) 0.043(3) 0.025(3) 0.006(2) 0.002(2) -0.021(3)
C17 0.041(3) 0.050(4) 0.034(3) 0.003(3) 0.007(2) -0.023(3)
C18 0.044(3) 0.051(4) 0.030(3) -0.002(3) 0.012(2) -0.021(3)
C19 0.041(3) 0.047(3) 0.024(3) 0.004(2) 0.002(2) -0.021(3)
C20 0.035(3) 0.042(3) 0.023(2) 0.004(2) 0.005(2) -0.024(2)
C21 0.046(3) 0.044(3) 0.026(3) -0.004(2) 0.011(2) -0.029(3)
C22 0.041(3) 0.048(4) 0.045(3) -0.003(3) 0.004(3) -0.023(3)
C23 0.052(4) 0.067(5) 0.052(4) -0.005(3) 0.009(3) -0.041(4)
C24 0.065(4) 0.051(4) 0.053(4) 0.008(3) 0.002(3) -0.037(4)
C25 0.059(4) 0.049(4) 0.046(3) 0.002(3) -0.006(3) -0.028(3)
C26 0.042(3) 0.039(3) 0.024(2) 0.005(2) 0.004(2) -0.019(3)
C27 0.040(3) 0.054(4) 0.032(3) 0.012(3) -0.002(2) -0.017(3)
C28 0.055(4) 0.053(4) 0.032(3) 0.018(3) 0.006(3) -0.021(3)
C29 0.053(4) 0.053(4) 0.035(3) 0.015(3) 0.013(3) -0.028(3)
C30 0.044(3) 0.051(4) 0.034(3) -0.001(3) 0.012(2) -0.027(3)
C31 0.039(3) 0.040(3) 0.034(3) 0.010(2) -0.003(2) -0.018(3)
C32 0.049(4) 0.060(4) 0.036(3) 0.018(3) -0.002(3) -0.032(3)
C33 0.071(5) 0.080(5) 0.045(4) -0.002(4) 0.011(3) -0.040(4)
C34 0.117(8) 0.110(8) 0.045(4) -0.004(5) 0.013(5) -0.068(7)
C35 0.113(8) 0.105(8) 0.052(5) 0.029(5) -0.028(5) -0.063(7)
C36 0.069(5) 0.081(6) 0.074(6) 0.029(5) -0.026(4) -0.037(5)
C37 0.049(4) 0.061(4) 0.054(4) 0.019(4) -0.004(3) -0.025(3)
C38 0.065(5) 0.054(5) 0.068(5) 0.013(4) 0.004(4) -0.027(4)
C39 0.100(7) 0.066(6) 0.069(5) 0.011(4) 0.013(5) -0.037(5)
C40 0.168(11) 0.062(6) 0.087(7) -0.007(5) 0.040(7) -0.066(7)
C41 0.203(17) 0.049(6) 0.123(11) -0.003(6) 0.085(11) -0.020(9)
C42 0.143(13) 0.076(9) 0.146(14) 0.013(8) 0.038(10) -0.017(9)
C43 0.101(8) 0.063(6) 0.114(9) 0.018(6) 0.017(6) -0.010(6)
C44 0.031(3) 0.048(4) 0.032(3) -0.002(2) 0.007(2) -0.019(3)
C45 0.038(3) 0.044(3) 0.030(3) -0.001(2) 0.004(2) -0.017(3)
C46 0.057(4) 0.046(4) 0.036(3) -0.002(3) 0.003(3) -0.025(3)
C47 0.060(4) 0.059(4) 0.055(4) -0.012(3) 0.010(3) -0.031(4)
C48 0.059(4) 0.062(4) 0.052(4) -0.024(3) 0.004(3) -0.030(3)
C49 0.060(4) 0.069(5) 0.032(3) -0.012(3) 0.011(3) -0.027(4)
C50 0.044(3) 0.048(4) 0.032(3) -0.003(3) 0.003(2) -0.020(3)
C51 0.045(3) 0.055(4) 0.029(3) -0.010(3) 0.013(2) -0.022(3)
C52 0.047(3) 0.063(4) 0.030(3) -0.004(3) 0.009(3) -0.023(3)
C53 0.051(4) 0.091(6) 0.048(4) -0.025(4) 0.013(3) -0.038(4)
C54 0.077(5) 0.075(5) 0.039(3) -0.013(3) 0.024(3) -0.045(4)
C55 0.077(5) 0.061(4) 0.042(4) 0.002(3) 0.012(3) -0.034(4)
C56 0.053(4) 0.062(4) 0.033(3) 0.000(3) 0.006(3) -0.021(3)
C57 0.039(3) 0.063(4) 0.020(2) -0.003(2) 0.004(2) -0.030(3)

loop_
_atom_type_symbol
_atom_type_description
_atom_type_scat_dispersion_real
_atom_type_scat_dispersion_imag
_atom_type_scat_source
C C 0.0033 0.0016 'International Tables Vol C Tables 4.2.6.8 and 6.1.1.4'
H H 0.0000 0.0000 'International Tables Vol C Tables 4.2.6.8 and 6.1.1.4'
N N 0.0061 0.0033 'International Tables Vol C Tables 4.2.6.8 and 6.1.1.4'
O O 0.0106 0.0060 'International Tables Vol C Tables 4.2.6.8 and 6.1.1.4'
P P 0.1023 0.0942 'International Tables Vol C Tables 4.2.6.8 and 6.1.1.4'
Cl Cl 0.1484 0.1585 'International Tables Vol C Tables 4.2.6.8 and 6.1.1.4'
Co Co 0.3494 0.9721 'International Tables Vol C Tables 4.2.6.8 and 6.1.1.4'

loop_
_geom_angle_atom_site_label_1
_geom_angle_atom_site_label_2
_geom_angle_atom_site_label_3
_geom_angle
_geom_angle_site_symmetry_1
_geom_angle_site_symmetry_3
O7 Co1 O1 96.07(14) . .
O7 Co1 O3 89.84(15) . .
O1 Co1 O3 166.72(16) . .
O7 Co1 N2 106.02(17) . .
O1 Co1 N2 90.09(17) . .
O3 Co1 N2 99.73(17) . .
O7 Co1 O12 94.01(15) . .
O1 Co1 O12 89.31(14) . .
O3 Co1 O12 78.39(15) . .
N2 Co1 O12 159.90(15) . .
O7 Co1 O2 168.37(16) . .
O1 Co1 O2 85.45(13) . .
O3 Co1 O2 91.16(14) . .
N2 Co1 O2 62.40(16) . .
O12 Co1 O2 97.54(14) . .
O2 Co2 O9 92.75(15) . .
O2 Co2 O14 91.58(14) . .
O9 Co2 O14 93.14(14) . .
O2 Co2 O11 172.66(15) . .
O9 Co2 O11 94.06(14) . .
O14 Co2 O11 90.79(14) . .
O2 Co2 O4 99.05(14) . .
O9 Co2 O4 92.54(13) . .
O14 Co2 O4 167.69(15) . .
O11 Co2 O4 77.92(13) . .
O2 Co2 O13 85.38(14) . .
O9 Co2 O13 173.83(13) . .
O14 Co2 O13 92.79(13) . .
O11 Co2 O13 87.56(13) . .
O4 Co2 O13 81.98(12) . .
O13 Co3 O15 98.11(14) . .
O13 Co3 N4 126.65(16) . .
O15 Co3 N4 104.72(16) . .
O13 Co3 N1 108.98(14) . .
O15 Co3 N1 98.90(17) . .
N4 Co3 N1 114.02(17) . .
O13 Co3 O1 86.40(13) . .
O15 Co3 O1 160.05(14) . .
N4 Co3 O1 87.61(15) . .
N1 Co3 O1 61.41(16) . .
O10 Co4 O6 90.25(15) . .
O10 Co4 O4 93.96(14) . .
O6 Co4 O4 174.93(14) . .
O10 Co4 O5 175.66(13) . .
O6 Co4 O5 85.89(15) . .
O4 Co4 O5 90.01(14) . .
O10 Co4 O11 95.73(14) . .
O6 Co4 O11 97.24(13) . .
O4 Co4 O11 79.54(13) . .
O5 Co4 O11 86.72(13) . .
O10 Co4 N6 87.22(15) . .
O6 Co4 N6 61.99(14) . .
O4 Co4 N6 121.00(14) . .
O5 Co4 N6 89.22(15) . .
O11 Co4 N6 159.09(15) . .
O8 Co5 O3 91.25(16) . 2_666
O8 Co5 O12 97.18(14) . 2_666
O3 Co5 O12 80.79(15) 2_666 2_666
O8 Co5 O6 91.93(15) . .
O3 Co5 O6 167.08(14) 2_666 .
O12 Co5 O6 86.39(14) 2_666 .
O8 Co5 N5 109.84(16) . .
O3 Co5 N5 97.59(17) 2_666 .
O12 Co5 N5 152.97(15) 2_666 .
O6 Co5 N5 93.10(17) . .
O12 P1 O11 111.0(2) 2_666 .
O12 P1 O13 110.0(2) 2_666 2_666
O11 P1 O13 109.62(18) . 2_666
O12 P1 C57 109.0(2) 2_666 .
O11 P1 C57 106.9(2) . .
O13 P1 C57 110.3(2) 2_666 .
C1 O1 Co1 132.0(3) . .
C1 O1 Co3 89.9(3) . .
Co1 O1 Co3 121.03(16) . .
C6 O2 Co2 138.8(3) . .
C6 O2 Co1 92.1(3) . .
Co2 O2 Co1 127.67(19) . .
C11 O3 Co5 128.4(4) . 2_666
C11 O3 Co1 130.4(3) . .
Co5 O3 Co1 96.44(17) 2_666 .
C20 O4 Co4 125.9(3) . .
C20 O4 Co2 121.2(3) . .
Co4 O4 Co2 93.98(13) . .
C21 O5 Co4 121.2(3) . .
C26 O6 Co5 117.7(3) . .
C26 O6 Co4 96.4(3) . .
Co5 O6 Co4 103.70(15) . .
C31 O7 Co1 128.8(3) . .
C31 O8 Co5 126.8(3) 2_666 .
C44 O9 Co2 130.3(4) . .
C44 O10 Co4 129.4(3) . .
P1 O11 Co2 129.4(2) . .
P1 O11 Co4 123.21(18) . .
Co2 O11 Co4 95.44(14) . .
P1 O12 Co5 132.3(2) 2_666 2_666
P1 O12 Co1 126.75(19) 2_666 .
Co5 O12 Co1 94.57(15) 2_666 .
P1 O13 Co3 128.6(2) 2_666 .
P1 O13 Co2 124.1(2) 2_666 .
Co3 O13 Co2 98.49(14) . .
C5 N1 C1 119.3(4) . .
C5 N1 Co3 144.9(4) . .
C1 N1 Co3 95.4(3) . .
C10 N2 C6 119.0(5) . .
C10 N2 Co1 146.6(4) . .
C6 N2 Co1 93.7(4) . .
C15 N3 C11 117.7(6) . .
C16 N4 C20 118.8(5) . .
C16 N4 Co3 139.9(4) . .
C20 N4 Co3 101.4(3) . .
C25 N5 C21 118.4(5) . .
C25 N5 Co5 135.1(4) . .
C21 N5 Co5 104.7(3) . .
C30 N6 C26 117.4(4) . .
C30 N6 Co4 154.0(4) . .
C26 N6 Co4 88.3(3) . .
O1 C1 N1 113.2(4) . .
O1 C1 C2 126.4(6) . .
N1 C1 C2 120.4(5) . .
C3 C2 C1 117.6(6) . .
C3 C2 H2 121.2 . .
C1 C2 H2 121.2 . .
C4 C3 C2 120.8(5) . .
C4 C3 H3 119.6 . .
C2 C3 H3 119.6 . .
C5 C4 C3 119.1(6) . .
C5 C4 H4 120.5 . .
C3 C4 H4 120.5 . .
N1 C5 C4 122.8(6) . .
N1 C5 Cl1 116.0(4) . .
C4 C5 Cl1 121.2(5) . .
O2 C6 N2 111.7(5) . .
O2 C6 C7 127.4(5) . .
N2 C6 C7 120.9(6) . .
C8 C7 C6 117.4(6) . .
C8 C7 H7 121.3 . .
C6 C7 H7 121.3 . .
C7 C8 C9 122.3(7) . .
C7 C8 H8 118.9 . .
C9 C8 H8 118.9 . .
C10 C9 C8 115.7(7) . .
C10 C9 H9 122.1 . .
C8 C9 H9 122.1 . .
N2 C10 C9 124.5(6) . .
N2 C10 Cl2 115.8(4) . .
C9 C10 Cl2 119.7(5) . .
O3 C11 N3 117.0(6) . .
O3 C11 C12 122.2(6) . .
N3 C11 C12 120.8(6) . .
C13 C12 C11 118.0(7) . .
C13 C12 H12 121.0 . .
C11 C12 H12 121.0 . .
C12 C13 C14 122.0(8) . .
C12 C13 H13 119.0 . .
C14 C13 H13 119.0 . .
C15 C14 C13 115.2(7) . .
C15 C14 H14A 122.4 . .
C13 C14 H14A 122.4 . .
N3 C15 C14 126.2(6) . .
N3 C15 Cl3 115.1(5) . .
C14 C15 Cl3 118.7(5) . .
N4 C16 C17 124.0(5) . .
N4 C16 Cl4 117.0(4) . .
C17 C16 Cl4 119.0(4) . .
C16 C17 C18 116.0(5) . .
C16 C17 H17 122.0 . .
C18 C17 H17 122.0 . .
C19 C18 C17 121.4(5) . .
C19 C18 H18 119.3 . .
C17 C18 H18 119.3 . .
C18 C19 C20 118.5(5) . .
C18 C19 H19 120.7 . .
C20 C19 H19 120.7 . .
O4 C20 N4 113.7(4) . .
O4 C20 C19 125.1(5) . .
N4 C20 C19 121.1(5) . .
O5 C21 N5 115.8(4) . .
O5 C21 C22 122.8(5) . .
N5 C21 C22 121.4(5) . .
C23 C22 C21 118.5(6) . .
C23 C22 H22 120.7 . .
C21 C22 H22 120.7 . .
C24 C23 C22 120.2(5) . .
C24 C23 H23 119.9 . .
C22 C23 H23 119.9 . .
C25 C24 C23 117.5(6) . .
C25 C24 H24 121.2 . .
C23 C24 H24 121.2 . .
N5 C25 C24 123.8(6) . .
N5 C25 Cl5 115.9(5) . .
C24 C25 Cl5 120.3(5) . .
O6 C26 N6 113.2(4) . .
O6 C26 C27 124.7(5) . .
N6 C26 C27 122.0(5) . .
C28 C27 C26 117.8(5) . .
C28 C27 H27 121.1 . .
C26 C27 H27 121.1 . .
C29 C28 C27 120.8(5) . .
C29 C28 H28 119.6 . .
C27 C28 H28 119.6 . .
C28 C29 C30 118.7(5) . .
C28 C29 H29 120.7 . .
C30 C29 H29 120.7 . .
N6 C30 C29 123.2(5) . .
N6 C30 Cl6 116.3(4) . .
C29 C30 Cl6 120.5(4) . .
O8 C31 O7 127.2(5) 2_666 .
O8 C31 C32 116.3(5) 2_666 .
O7 C31 C32 116.4(5) . .
C33 C32 C37 121.5(6) . .
C33 C32 C31 116.5(6) . .
C37 C32 C31 122.0(6) . .
C32 C33 C34 118.5(8) . .
C32 C33 H33 120.8 . .
C34 C33 H33 120.8 . .
C35 C34 C33 119.8(9) . .
C35 C34 H34 120.1 . .
C33 C34 H34 120.1 . .
C34 C35 C36 121.1(8) . .
C34 C35 H35 119.5 . .
C36 C35 H35 119.5 . .
C37 C36 C35 119.5(9) . .
C37 C36 H36 120.3 . .
C35 C36 H36 120.3 . .
C36 C37 C32 119.6(8) . .
C36 C37 C38 115.0(8) . .
C32 C37 C38 124.8(6) . .
C39 C38 C43 117.1(10) . .
C39 C38 C37 122.1(8) . .
C43 C38 C37 120.6(9) . .
C38 C39 C40 121.3(10) . .
C38 C39 H39 119.4 . .
C40 C39 H39 119.4 . .
C39 C40 C41 115.2(12) . .
C39 C40 H40 122.4 . .
C41 C40 H40 122.4 . .
C42 C41 C40 124.4(15) . .
C42 C41 H41 117.8 . .
C40 C41 H41 117.8 . .
C43 C42 C41 116.1(16) . .
C43 C42 H42 122.0 . .
C41 C42 H42 122.0 . .
C42 C43 C38 125.5(14) . .
C42 C43 H43 117.3 . .
C38 C43 H43 117.3 . .
O10 C44 O9 124.5(5) . .
O10 C44 C45 117.6(4) . .
O9 C44 C45 117.7(5) . .
C46 C45 C50 118.9(5) . .
C46 C45 C44 117.8(5) . .
C50 C45 C44 123.0(5) . .
C47 C46 C45 122.0(5) . .
C47 C46 H46 119.0 . .
C45 C46 H46 119.0 . .
C46 C47 C48 119.0(6) . .
C46 C47 H47 120.5 . .
C48 C47 H47 120.5 . .
C49 C48 C47 119.2(6) . .
C49 C48 H48 120.4 . .
C47 C48 H48 120.4 . .
C48 C49 C50 123.0(6) . .
C48 C49 H49 118.5 . .
C50 C49 H49 118.5 . .
C49 C50 C45 117.8(5) . .
C49 C50 C51 118.3(5) . .
C45 C50 C51 123.8(5) . .
C52 C51 C56 117.3(5) . .
C52 C51 C50 121.9(5) . .
C56 C51 C50 120.7(5) . .
C53 C52 C51 121.8(6) . .
C53 C52 H52 119.1 . .
C51 C52 H52 119.1 . .
C54 C53 C52 119.2(6) . .
C54 C53 H53 120.4 . .
C52 C53 H53 120.4 . .
C55 C54 C53 121.0(6) . .
C55 C54 H54 119.5 . .
C53 C54 H54 119.5 . .
C54 C55 C56 120.4(6) . .
C54 C55 H55 119.8 . .
C56 C55 H55 119.8 . .
C55 C56 C51 120.3(6) . .
C55 C56 H56 119.9 . .
C51 C56 H56 119.9 . .
P1 C57 H57A 109.5 . .
P1 C57 H57B 109.5 . .
H57A C57 H57B 109.5 . .
P1 C57 H57C 109.5 . .
H57A C57 H57C 109.5 . .
H57B C57 H57C 109.5 . .

loop_
_geom_bond_atom_site_label_1
_geom_bond_atom_site_label_2
_geom_bond_distance
_geom_bond_site_symmetry_2
Co1 O7 2.033(4) .
Co1 O1 2.059(4) .
Co1 O3 2.077(4) .
Co1 N2 2.110(5) .
Co1 O12 2.123(4) .
Co1 O2 2.177(3) .
Co2 O2 2.036(4) .
Co2 O9 2.040(4) .
Co2 O14 2.076(3) .
Co2 O11 2.103(4) .
Co2 O4 2.199(3) .
Co2 O13 2.221(4) .
Co3 O13 2.020(3) .
Co3 O15 2.054(4) .
Co3 N4 2.081(4) .
Co3 N1 2.089(4) .
Co3 O1 2.261(4) .
Co4 O10 2.019(4) .
Co4 O6 2.082(3) .
Co4 O4 2.091(3) .
Co4 O5 2.098(4) .
Co4 O11 2.139(3) .
Co4 N6 2.236(4) .
Co5 O8 2.012(4) .
Co5 O3 2.040(4) 2_666
Co5 O12 2.056(3) 2_666
Co5 O6 2.067(4) .
Co5 N5 2.117(4) .
Cl1 C5 1.736(6) .
Cl2 C10 1.724(6) .
Cl3 C15 1.766(7) .
Cl4 C16 1.726(5) .
Cl5 C25 1.731(7) .
Cl6 C30 1.732(6) .
P1 O12 1.520(4) 2_666
P1 O11 1.535(4) .
P1 O13 1.541(3) 2_666
P1 C57 1.779(5) .
O1 C1 1.294(6) .
O2 C6 1.318(7) .
O3 C11 1.291(7) .
O3 Co5 2.040(4) 2_666
O4 C20 1.320(6) .
O5 C21 1.305(6) .
O6 C26 1.310(6) .
O7 C31 1.267(6) .
O8 C31 1.258(6) 2_666
O9 C44 1.281(6) .
O10 C44 1.261(6) .
O12 P1 1.520(4) 2_666
O12 Co5 2.056(3) 2_666
O13 P1 1.541(3) 2_666
N1 C5 1.331(7) .
N1 C1 1.371(7) .
N2 C10 1.332(8) .
N2 C6 1.366(7) .
N3 C15 1.316(8) .
N3 C11 1.355(7) .
N4 C16 1.327(7) .
N4 C20 1.356(6) .
N5 C25 1.348(7) .
N5 C21 1.354(7) .
N6 C30 1.337(6) .
N6 C26 1.358(7) .
C1 C2 1.410(7) .
C2 C3 1.384(8) .
C2 H2 0.9300 .
C3 C4 1.368(8) .
C3 H3 0.9300 .
C4 C5 1.357(7) .
C4 H4 0.9300 .
C6 C7 1.406(8) .
C7 C8 1.379(10) .
C7 H7 0.9300 .
C8 C9 1.400(10) .
C8 H8 0.9300 .
C9 C10 1.375(9) .
C9 H9 0.9300 .
C11 C12 1.400(9) .
C12 C13 1.361(10) .
C12 H12 0.9300 .
C13 C14 1.384(10) .
C13 H13 0.9300 .
C14 C15 1.360(10) .
C14 H14A 0.9300 .
C16 C17 1.382(8) .
C17 C18 1.396(8) .
C17 H17 0.9300 .
C18 C19 1.365(8) .
C18 H18 0.9300 .
C19 C20 1.388(7) .
C19 H19 0.9300 .
C21 C22 1.395(7) .
C22 C23 1.389(8) .
C22 H22 0.9300 .
C23 C24 1.388(9) .
C23 H23 0.9300 .
C24 C25 1.371(8) .
C24 H24 0.9300 .
C26 C27 1.395(7) .
C27 C28 1.365(8) .
C27 H27 0.9300 .
C28 C29 1.354(8) .
C28 H28 0.9300 .
C29 C30 1.370(8) .
C29 H29 0.9300 .
C31 O8 1.258(6) 2_666
C31 C32 1.513(7) .
C32 C33 1.375(10) .
C32 C37 1.396(10) .
C33 C34 1.408(10) .
C33 H33 0.9300 .
C34 C35 1.365(13) .
C34 H34 0.9300 .
C35 C36 1.401(13) .
C35 H35 0.9300 .
C36 C37 1.365(10) .
C36 H36 0.9300 .
C37 C38 1.483(11) .
C38 C39 1.357(11) .
C38 C43 1.389(13) .
C39 C40 1.410(13) .
C39 H39 0.9300 .
C40 C41 1.413(17) .
C40 H40 0.9300 .
C41 C42 1.339(19) .
C41 H41 0.9300 .
C42 C43 1.321(17) .
C42 H42 0.9300 .
C43 H43 0.9300 .
C44 C45 1.494(8) .
C45 C46 1.395(8) .
C45 C50 1.413(7) .
C46 C47 1.384(9) .
C46 H46 0.9300 .
C47 C48 1.390(9) .
C47 H47 0.9300 .
C48 C49 1.379(9) .
C48 H48 0.9300 .
C49 C50 1.386(8) .
C49 H49 0.9300 .
C50 C51 1.484(8) .
C51 C52 1.387(8) .
C51 C56 1.399(8) .
C52 C53 1.382(8) .
C52 H52 0.9300 .
C53 C54 1.377(10) .
C53 H53 0.9300 .
C54 C55 1.342(10) .
C54 H54 0.9300 .
C55 C56 1.401(9) .
C55 H55 0.9300 .
C56 H56 0.9300 .
C57 H57A 0.9600 .
C57 H57B 0.9600 .
C57 H57C 0.9600 .

loop_
_geom_torsion_atom_site_label_1
_geom_torsion_atom_site_label_2
_geom_torsion_atom_site_label_3
_geom_torsion_atom_site_label_4
_geom_torsion
_geom_torsion_site_symmetry_1
_geom_torsion_site_symmetry_4
O7 Co1 O1 C1 31.9(5) . .
O3 Co1 O1 C1 -84.1(8) . .
N2 Co1 O1 C1 138.0(5) . .
O12 Co1 O1 C1 -62.1(5) . .
O2 Co1 O1 C1 -159.7(5) . .
O7 Co1 O1 Co3 154.6(2) . .
O3 Co1 O1 Co3 38.7(7) . .
N2 Co1 O1 Co3 -99.2(2) . .
O12 Co1 O1 Co3 60.68(19) . .
O2 Co1 O1 Co3 -36.9(2) . .
O13 Co3 O1 C1 112.6(3) . .
O15 Co3 O1 C1 8.7(5) . .
N4 Co3 O1 C1 -120.5(3) . .
N1 Co3 O1 C1 -1.3(3) . .
O13 Co3 O1 Co1 -28.8(2) . .
O15 Co3 O1 Co1 -132.7(4) . .
N4 Co3 O1 Co1 98.2(2) . .
N1 Co3 O1 Co1 -142.7(3) . .
O9 Co2 O2 C6 -37.2(5) . .
O14 Co2 O2 C6 -130.4(5) . .
O11 Co2 O2 C6 120.8(10) . .
O4 Co2 O2 C6 55.8(5) . .
O13 Co2 O2 C6 136.9(5) . .
O9 Co2 O2 Co1 160.3(2) . .
O14 Co2 O2 Co1 67.0(2) . .
O11 Co2 O2 Co1 -41.7(11) . .
O4 Co2 O2 Co1 -106.7(2) . .
O13 Co2 O2 Co1 -25.6(2) . .
O7 Co1 O2 C6 7.0(9) . .
O1 Co1 O2 C6 -91.0(3) . .
O3 Co1 O2 C6 101.9(3) . .
N2 Co1 O2 C6 1.5(3) . .
O12 Co1 O2 C6 -179.7(3) . .
O7 Co1 O2 Co2 175.6(6) . .
O1 Co1 O2 Co2 77.6(2) . .
O3 Co1 O2 Co2 -89.5(2) . .
N2 Co1 O2 Co2 170.1(3) . .
O12 Co1 O2 Co2 -11.1(2) . .
O7 Co1 O3 C11 132.9(5) . .
O1 Co1 O3 C11 -110.5(7) . .
N2 Co1 O3 C11 26.7(5) . .
O12 Co1 O3 C11 -133.0(5) . .
O2 Co1 O3 C11 -35.5(5) . .
O7 Co1 O3 Co5 -70.73(17) . 2_666
O1 Co1 O3 Co5 45.9(7) . 2_666
N2 Co1 O3 Co5 -176.96(16) . 2_666
O12 Co1 O3 Co5 23.41(14) . 2_666
O2 Co1 O3 Co5 120.86(16) . 2_666
O10 Co4 O4 C20 -65.2(4) . .
O6 Co4 O4 C20 148.9(14) . .
O5 Co4 O4 C20 113.0(4) . .
O11 Co4 O4 C20 -160.3(4) . .
N6 Co4 O4 C20 24.0(5) . .
O10 Co4 O4 Co2 68.59(14) . .
O6 Co4 O4 Co2 -77.3(15) . .
O5 Co4 O4 Co2 -113.18(14) . .
O11 Co4 O4 Co2 -26.52(14) . .
N6 Co4 O4 Co2 157.73(16) . .
O2 Co2 O4 C20 -22.8(4) . .
O9 Co2 O4 C20 70.4(4) . .
O14 Co2 O4 C20 -172.2(6) . .
O11 Co2 O4 C20 164.0(4) . .
O13 Co2 O4 C20 -106.8(3) . .
O2 Co2 O4 Co4 -159.63(14) . .
O9 Co2 O4 Co4 -66.43(15) . .
O14 Co2 O4 Co4 50.9(7) . .
O11 Co2 O4 Co4 27.18(13) . .
O13 Co2 O4 Co4 116.39(15) . .
O10 Co4 O5 C21 31(2) . .
O6 Co4 O5 C21 58.2(4) . .
O4 Co4 O5 C21 -124.8(4) . .
O11 Co4 O5 C21 155.7(4) . .
N6 Co4 O5 C21 -3.8(4) . .
O8 Co5 O6 C26 -81.0(3) . .
O3 Co5 O6 C26 174.8(6) 2_666 .
O12 Co5 O6 C26 -178.1(3) 2_666 .
N5 Co5 O6 C26 29.0(4) . .
O8 Co5 O6 Co4 173.99(15) . .
O3 Co5 O6 Co4 69.9(7) 2_666 .
O12 Co5 O6 Co4 76.92(15) 2_666 .
N5 Co5 O6 Co4 -76.01(17) . .
O10 Co4 O6 C26 86.1(3) . .
O4 Co4 O6 C26 -127.9(14) . .
O5 Co4 O6 C26 -91.9(3) . .
O11 Co4 O6 C26 -178.1(3) . .
N6 Co4 O6 C26 -0.6(3) . .
O10 Co4 O6 Co5 -153.32(15) . .
O4 Co4 O6 Co5 -7.3(16) . .
O5 Co4 O6 Co5 28.65(15) . .
O11 Co4 O6 Co5 -57.51(16) . .
N6 Co4 O6 Co5 120.0(2) . .
O1 Co1 O7 C31 -127.5(5) . .
O3 Co1 O7 C31 40.6(5) . .
N2 Co1 O7 C31 140.7(5) . .
O12 Co1 O7 C31 -37.8(5) . .
O2 Co1 O7 C31 135.6(7) . .
O3 Co5 O8 C31 44.4(5) 2_666 2_666
O12 Co5 O8 C31 -36.5(5) 2_666 2_666
O6 Co5 O8 C31 -123.1(5) . 2_666
N5 Co5 O8 C31 142.9(5) . 2_666
O2 Co2 O9 C44 142.2(4) . .
O14 Co2 O9 C44 -126.1(4) . .
O11 Co2 O9 C44 -35.0(4) . .
O4 Co2 O9 C44 43.0(4) . .
O13 Co2 O9 C44 70.0(14) . .
O6 Co4 O10 C44 127.8(4) . .
O4 Co4 O10 C44 -49.4(4) . .
O5 Co4 O10 C44 154.7(17) . .
O11 Co4 O10 C44 30.5(4) . .
N6 Co4 O10 C44 -170.3(4) . .
O12 P1 O11 Co2 -179.7(2) 2_666 .
O13 P1 O11 Co2 -58.0(3) 2_666 .
C57 P1 O11 Co2 61.6(3) . .
O12 P1 O11 Co4 47.2(3) 2_666 .
O13 P1 O11 Co4 168.9(2) 2_666 .
C57 P1 O11 Co4 -71.6(3) . .
O2 Co2 O11 P1 125.0(10) . .
O9 Co2 O11 P1 -77.0(3) . .
O14 Co2 O11 P1 16.2(3) . .
O4 Co2 O11 P1 -168.7(3) . .
O13 Co2 O11 P1 108.9(3) . .
O2 Co2 O11 Co4 -92.9(10) . .
O9 Co2 O11 Co4 65.15(15) . .
O14 Co2 O11 Co4 158.35(14) . .
O4 Co2 O11 Co4 -26.58(13) . .
O13 Co2 O11 Co4 -108.89(14) . .
O10 Co4 O11 P1 80.4(3) . .
O6 Co4 O11 P1 -10.6(3) . .
O4 Co4 O11 P1 173.4(3) . .
O5 Co4 O11 P1 -96.0(3) . .
N6 Co4 O11 P1 -16.8(6) . .
O10 Co4 O11 Co2 -65.08(15) . .
O6 Co4 O11 Co2 -156.06(15) . .
O4 Co4 O11 Co2 27.90(14) . .
O5 Co4 O11 Co2 118.51(15) . .
N6 Co4 O11 Co2 -162.3(4) . .
O7 Co1 O12 P1 -139.7(3) . 2_666
O1 Co1 O12 P1 -43.7(3) . 2_666
O3 Co1 O12 P1 131.3(3) . 2_666
N2 Co1 O12 P1 44.7(6) . 2_666
O2 Co1 O12 P1 41.7(3) . 2_666
O7 Co1 O12 Co5 65.87(15) . 2_666
O1 Co1 O12 Co5 161.90(14) . 2_666
O3 Co1 O12 Co5 -23.14(14) . 2_666
N2 Co1 O12 Co5 -109.7(4) . 2_666
O2 Co1 O12 Co5 -112.78(14) . 2_666
O15 Co3 O13 P1 110.0(3) . 2_666
N4 Co3 O13 P1 -134.8(3) . 2_666
N1 Co3 O13 P1 7.7(3) . 2_666
O1 Co3 O13 P1 -50.4(3) . 2_666
O15 Co3 O13 Co2 -102.46(14) . .
N4 Co3 O13 Co2 12.8(2) . .
N1 Co3 O13 Co2 155.17(16) . .
O1 Co3 O13 Co2 97.09(14) . .
O2 Co2 O13 P1 78.3(2) . 2_666
O9 Co2 O13 P1 150.8(12) . 2_666
O14 Co2 O13 P1 -13.1(3) . 2_666
O11 Co2 O13 P1 -103.8(2) . 2_666
O4 Co2 O13 P1 178.1(3) . 2_666
O2 Co2 O13 Co3 -71.28(15) . .
O9 Co2 O13 Co3 1.3(14) . .
O14 Co2 O13 Co3 -162.64(15) . .
O11 Co2 O13 Co3 106.69(14) . .
O4 Co2 O13 Co3 28.55(14) . .
O13 Co3 N1 C5 97.8(6) . .
O15 Co3 N1 C5 -4.0(6) . .
N4 Co3 N1 C5 -114.6(6) . .
O1 Co3 N1 C5 172.6(6) . .
O13 Co3 N1 C1 -73.5(3) . .
O15 Co3 N1 C1 -175.3(3) . .
N4 Co3 N1 C1 74.1(3) . .
O1 Co3 N1 C1 1.3(3) . .
O7 Co1 N2 C10 11.0(8) . .
O1 Co1 N2 C10 -85.4(8) . .
O3 Co1 N2 C10 103.6(8) . .
O12 Co1 N2 C10 -173.6(6) . .
O2 Co1 N2 C10 -170.2(8) . .
O7 Co1 N2 C6 179.7(3) . .
O1 Co1 N2 C6 83.4(3) . .
O3 Co1 N2 C6 -87.6(3) . .
O12 Co1 N2 C6 -4.9(7) . .
O2 Co1 N2 C6 -1.5(3) . .
O13 Co3 N4 C16 133.3(5) . .
O15 Co3 N4 C16 -114.5(6) . .
N1 Co3 N4 C16 -7.5(6) . .
O1 Co3 N4 C16 49.6(6) . .
O13 Co3 N4 C20 -48.4(4) . .
O15 Co3 N4 C20 63.7(3) . .
N1 Co3 N4 C20 170.7(3) . .
O1 Co3 N4 C20 -132.2(3) . .
O8 Co5 N5 C25 -9.0(7) . .
O3 Co5 N5 C25 85.1(6) 2_666 .
O12 Co5 N5 C25 169.7(5) 2_666 .
O6 Co5 N5 C25 -102.2(6) . .
O8 Co5 N5 C21 154.6(3) . .
O3 Co5 N5 C21 -111.3(3) 2_666 .
O12 Co5 N5 C21 -26.7(6) 2_666 .
O6 Co5 N5 C21 61.4(3) . .
O10 Co4 N6 C30 97.6(10) . .
O6 Co4 N6 C30 -170.6(10) . .
O4 Co4 N6 C30 4.7(10) . .
O5 Co4 N6 C30 -84.9(10) . .
O11 Co4 N6 C30 -163.6(8) . .
O10 Co4 N6 C26 -91.2(3) . .
O6 Co4 N6 C26 0.6(3) . .
O4 Co4 N6 C26 175.9(3) . .
O5 Co4 N6 C26 86.4(3) . .
O11 Co4 N6 C26 7.7(6) . .
Co1 O1 C1 N1 135.8(4) . .
Co3 O1 C1 N1 1.9(4) . .
Co1 O1 C1 C2 -43.9(8) . .
Co3 O1 C1 C2 -177.8(5) . .
C5 N1 C1 O1 -176.4(4) . .
Co3 N1 C1 O1 -2.1(4) . .
C5 N1 C1 C2 3.3(7) . .
Co3 N1 C1 C2 177.6(4) . .
O1 C1 C2 C3 177.9(5) . .
N1 C1 C2 C3 -1.7(8) . .
C1 C2 C3 C4 -0.1(8) . .
C2 C3 C4 C5 0.3(8) . .
C1 N1 C5 C4 -3.1(7) . .
Co3 N1 C5 C4 -173.2(4) . .
C1 N1 C5 Cl1 174.8(4) . .
Co3 N1 C5 Cl1 4.7(8) . .
C3 C4 C5 N1 1.3(8) . .
C3 C4 C5 Cl1 -176.5(4) . .
Co2 O2 C6 N2 -168.5(4) . .
Co1 O2 C6 N2 -2.2(5) . .
Co2 O2 C6 C7 11.0(10) . .
Co1 O2 C6 C7 177.2(6) . .
C10 N2 C6 O2 175.2(5) . .
Co1 N2 C6 O2 2.3(5) . .
C10 N2 C6 C7 -4.2(9) . .
Co1 N2 C6 C7 -177.2(5) . .
O2 C6 C7 C8 -174.6(6) . .
N2 C6 C7 C8 4.8(9) . .
C6 C7 C8 C9 -1.0(11) . .
C7 C8 C9 C10 -3.2(12) . .
C6 N2 C10 C9 -0.4(10) . .
Co1 N2 C10 C9 166.8(6) . .
C6 N2 C10 Cl2 178.5(4) . .
Co1 N2 C10 Cl2 -14.4(11) . .
C8 C9 C10 N2 4.0(11) . .
C8 C9 C10 Cl2 -174.8(6) . .
Co5 O3 C11 N3 -51.6(6) 2_666 .
Co1 O3 C11 N3 97.9(6) . .
Co5 O3 C11 C12 127.5(5) 2_666 .
Co1 O3 C11 C12 -83.1(7) . .
C15 N3 C11 O3 175.6(5) . .
C15 N3 C11 C12 -3.5(8) . .
O3 C11 C12 C13 -174.6(6) . .
N3 C11 C12 C13 4.5(9) . .
C11 C12 C13 C14 -1.6(12) . .
C12 C13 C14 C15 -2.0(12) . .
C11 N3 C15 C14 -0.5(10) . .
C11 N3 C15 Cl3 178.7(4) . .
C13 C14 C15 N3 3.2(11) . .
C13 C14 C15 Cl3 -176.0(6) . .
C20 N4 C16 C17 -3.7(8) . .
Co3 N4 C16 C17 174.3(4) . .
C20 N4 C16 Cl4 178.4(4) . .
Co3 N4 C16 Cl4 -3.6(8) . .
N4 C16 C17 C18 0.7(9) . .
Cl4 C16 C17 C18 178.6(4) . .
C16 C17 C18 C19 2.3(9) . .
C17 C18 C19 C20 -2.1(9) . .
Co4 O4 C20 N4 -156.8(3) . .
Co2 O4 C20 N4 80.6(5) . .
Co4 O4 C20 C19 22.8(7) . .
Co2 O4 C20 C19 -99.8(5) . .
C16 N4 C20 O4 -176.6(5) . .
Co3 N4 C20 O4 4.7(5) . .
C16 N4 C20 C19 3.9(8) . .
Co3 N4 C20 C19 -174.8(4) . .
C18 C19 C20 O4 179.4(5) . .
C18 C19 C20 N4 -1.1(8) . .
Co4 O5 C21 N5 -90.7(5) . .
Co4 O5 C21 C22 87.9(6) . .
C25 N5 C21 O5 178.4(5) . .
Co5 N5 C21 O5 11.5(5) . .
C25 N5 C21 C22 -0.2(8) . .
Co5 N5 C21 C22 -167.2(4) . .
O5 C21 C22 C23 -175.7(5) . .
N5 C21 C22 C23 2.9(9) . .
C21 C22 C23 C24 -2.9(10) . .
C22 C23 C24 C25 0.5(10) . .
C21 N5 C25 C24 -2.4(10) . .
Co5 N5 C25 C24 159.5(5) . .
C21 N5 C25 Cl5 176.5(4) . .
Co5 N5 C25 Cl5 -21.5(9) . .
C23 C24 C25 N5 2.3(11) . .
C23 C24 C25 Cl5 -176.6(5) . .
Co5 O6 C26 N6 -108.2(5) . .
Co4 O6 C26 N6 1.0(5) . .
Co5 O6 C26 C27 68.6(7) . .
Co4 O6 C26 C27 177.8(6) . .
C30 N6 C26 O6 174.8(5) . .
Co4 N6 C26 O6 -0.9(5) . .
C30 N6 C26 C27 -2.1(9) . .
Co4 N6 C26 C27 -177.8(6) . .
O6 C26 C27 C28 -173.1(6) . .
N6 C26 C27 C28 3.4(10) . .
C26 C27 C28 C29 -2.8(10) . .
C27 C28 C29 C30 1.1(11) . .
C26 N6 C30 C29 0.3(9) . .
Co4 N6 C30 C29 170.4(7) . .
C26 N6 C30 Cl6 -177.5(4) . .
Co4 N6 C30 Cl6 -7.3(12) . .
C28 C29 C30 N6 0.3(10) . .
C28 C29 C30 Cl6 177.9(5) . .
Co1 O7 C31 O8 -4.0(10) . 2_666
Co1 O7 C31 C32 173.9(4) . .
O8 C31 C32 C33 62.6(8) 2_666 .
O7 C31 C32 C33 -115.6(6) . .
O8 C31 C32 C37 -119.2(7) 2_666 .
O7 C31 C32 C37 62.7(8) . .
C37 C32 C33 C34 -2.0(9) . .
C31 C32 C33 C34 176.3(6) . .
C32 C33 C34 C35 0.5(11) . .
C33 C34 C35 C36 0.5(13) . .
C34 C35 C36 C37 0.0(12) . .
C35 C36 C37 C32 -1.4(10) . .
C35 C36 C37 C38 169.9(7) . .
C33 C32 C37 C36 2.4(9) . .
C31 C32 C37 C36 -175.7(6) . .
C33 C32 C37 C38 -168.0(6) . .
C31 C32 C37 C38 13.9(9) . .
C36 C37 C38 C39 -134.3(7) . .
C32 C37 C38 C39 36.5(10) . .
C36 C37 C38 C43 41.0(9) . .
C32 C37 C38 C43 -148.2(7) . .
C43 C38 C39 C40 -1.2(11) . .
C37 C38 C39 C40 174.3(6) . .
C38 C39 C40 C41 -0.5(12) . .
C39 C40 C41 C42 5.4(16) . .
C40 C41 C42 C43 -8(2) . .
C41 C42 C43 C38 6.2(18) . .
C39 C38 C43 C42 -1.8(14) . .
C37 C38 C43 C42 -177.3(9) . .
Co4 O10 C44 O9 13.7(8) . .
Co4 O10 C44 C45 -161.6(3) . .
Co2 O9 C44 O10 -11.5(8) . .
Co2 O9 C44 C45 163.8(4) . .
O10 C44 C45 C46 149.7(5) . .
O9 C44 C45 C46 -26.0(8) . .
O10 C44 C45 C50 -23.2(8) . .
O9 C44 C45 C50 161.2(5) . .
C50 C45 C46 C47 2.7(9) . .
C44 C45 C46 C47 -170.5(6) . .
C45 C46 C47 C48 1.4(10) . .
C46 C47 C48 C49 -4.3(10) . .
C47 C48 C49 C50 3.3(11) . .
C48 C49 C50 C45 0.8(10) . .
C48 C49 C50 C51 -176.1(6) . .
C46 C45 C50 C49 -3.7(9) . .
C44 C45 C50 C49 169.1(6) . .
C46 C45 C50 C51 173.0(6) . .
C44 C45 C50 C51 -14.2(9) . .
C49 C50 C51 C52 118.0(7) . .
C45 C50 C51 C52 -58.7(9) . .
C49 C50 C51 C56 -57.6(8) . .
C45 C50 C51 C56 125.7(7) . .
C56 C51 C52 C53 1.3(9) . .
C50 C51 C52 C53 -174.4(6) . .
C51 C52 C53 C54 -1.1(10) . .
C52 C53 C54 C55 0.2(11) . .
C53 C54 C55 C56 0.6(11) . .
C54 C55 C56 C51 -0.4(10) . .
C52 C51 C56 C55 -0.5(9) . .
C50 C51 C56 C55 175.2(6) . .
